data_1563994
loop_
_publ_author_name
'Iadevaia, Giulia'
'Swain, Jonathan A.'
'N\'u\~nez-Villanueva, Diego'
'Bond, Andrew D.'
'Hunter, Christopher A.'

_publ_section_title
;
 Folding and duplex formation in mixed sequence recognition-encoded
 m-phenylene ethynylene polymers
;
_journal_name_full 'Chemical Science'
_journal_paper_doi 10.1039/D1SC02288A
_journal_year 2021
_chemical_formula_moiety 'C56 H55 O7 P'
_chemical_formula_sum 'C56 H55 O7 P'
_chemical_formula_weight 870.97
_space_group_crystal_system monoclinic
_space_group_IT_number 15
_space_group_name_Hall '-C 2yc'
_space_group_name_H-M_alt 'C 1 2/c 1'
_atom_sites_solution_hydrogens mixed
_atom_sites_solution_primary dual
_atom_sites_solution_secondary difmap
_audit_creation_method SHELXL-2018/3
_audit_update_record
;
2021-04-22 deposited with the CCDC.	2021-06-30 downloaded from the CCDC.
;
_cell_angle_alpha 90
_cell_angle_beta 108.3188(14)
_cell_angle_gamma 90
_cell_formula_units_Z 8
_cell_length_a 24.5550(7)
_cell_length_b 11.5883(3)
_cell_length_c 37.9435(10)
_cell_measurement_reflns_used 9983
_cell_measurement_temperature 180(2)
_cell_measurement_theta_max 66.46
_cell_measurement_theta_min 2.45
_cell_volume 10249.7(5)
_computing_cell_refinement 'SAINT (Bruker, 2016)'
_computing_data_collection 'APEX3 (Bruker, 2016)'
_computing_data_reduction SAINT
_computing_molecular_graphics 'Mercury (Macrae et al., 2008)'
_computing_publication_material SHELXL
_computing_structure_refinement 'SHELXL (Sheldrick, 2015)'
_computing_structure_solution 'SHELXT (Sheldrick, 2015)'
_diffrn_ambient_temperature 180(2)
_diffrn_measured_fraction_theta_full 0.997
_diffrn_measured_fraction_theta_max 0.997
_diffrn_measurement_device_type 'Bruker D8-QUEST PHOTON-100'
_diffrn_measurement_method '\w and \f-scans'
_diffrn_radiation_type CuK\a
_diffrn_radiation_wavelength 1.54178
_diffrn_reflns_av_R_equivalents 0.0827
_diffrn_reflns_av_unetI/netI 0.0483
_diffrn_reflns_Laue_measured_fraction_full 0.997
_diffrn_reflns_Laue_measured_fraction_max 0.997
_diffrn_reflns_limit_h_max 29
_diffrn_reflns_limit_h_min -26
_diffrn_reflns_limit_k_max 13
_diffrn_reflns_limit_k_min -13
_diffrn_reflns_limit_l_max 44
_diffrn_reflns_limit_l_min -45
_diffrn_reflns_number 58401
_diffrn_reflns_point_group_measured_fraction_full 0.997
_diffrn_reflns_point_group_measured_fraction_max 0.997
_diffrn_reflns_theta_full 66.813
_diffrn_reflns_theta_max 66.813
_diffrn_reflns_theta_min 3.792
_diffrn_source 'Incoatec I\mS Cu microsource'
_exptl_absorpt_coefficient_mu 0.865
_exptl_absorpt_correction_T_max 0.7528
_exptl_absorpt_correction_T_min 0.6354
_exptl_absorpt_correction_type multi-scan
_exptl_absorpt_process_details 'SADABS (Bruker, 2014)'
_exptl_crystal_colour colourless
_exptl_crystal_density_diffrn 1.129
_exptl_crystal_description block
_exptl_crystal_F_000 3696
_exptl_crystal_size_max 0.220
_exptl_crystal_size_mid 0.120
_exptl_crystal_size_min 0.080
_refine_diff_density_max 1.158
_refine_diff_density_min -0.495
_refine_diff_density_rms 0.098
_refine_ls_extinction_method none
_refine_ls_goodness_of_fit_ref 1.039
_refine_ls_hydrogen_treatment constr
_refine_ls_matrix_type full
_refine_ls_number_parameters 605
_refine_ls_number_reflns 9082
_refine_ls_number_restraints 101
_refine_ls_restrained_S_all 1.048
_refine_ls_R_factor_all 0.1842
_refine_ls_R_factor_gt 0.1418
_refine_ls_shift/su_max 0.000
_refine_ls_shift/su_mean 0.000
_refine_ls_structure_factor_coef Fsqd
_refine_ls_weighting_details 'w=1/[\s^2^(Fo^2^)+(0.2389P)^2^+31.1800P] where P=(Fo^2^+2Fc^2^)/3'
_refine_ls_weighting_scheme calc
_refine_ls_wR_factor_gt 0.3870
_refine_ls_wR_factor_ref 0.4299
_reflns_Friedel_coverage 0.000
_reflns_number_gt 5679
_reflns_number_total 9082
_reflns_threshold_expression 'I > 2\s(I)'
_cod_data_source_file d1sc02288a2.cif
_cod_data_source_block CH_B2_0023
_cod_original_sg_symbol_H-M 'C 2/c'
_cod_database_code 1563994
_cambridge_user_name 'Giulia Iadevaia'
_cambridge_user_crsid gi229
_cambridge_supervisor_name 'Chris Hunter'
_cambridge_supervisor_crsid ch664
_cambridge_crystallographer_name 'Andrew Bond'
_cambridge_crystallographer_crsid adb29
_cambridge_sample_id JS208_DAD
_cambridge_data_id CH_B2_0023
_shelx_space_group_comment
;
The symmetry employed for this shelxl refinement is uniquely defined
by the following loop, which should always be used as a source of
symmetry information in preference to the above space-group names.
They are only intended as comments.
;
_shelx_estimated_absorpt_t_min 0.833
_shelx_estimated_absorpt_t_max 0.934

loop_
_space_group_symop_operation_xyz
'x, y, z'
'-x, y, -z+1/2'
'x+1/2, y+1/2, z'
'-x+1/2, y+1/2, -z+1/2'
'-x, -y, -z'
'x, -y, z-1/2'
'-x+1/2, -y+1/2, -z'
'x+1/2, -y+1/2, z-1/2'

loop_
_atom_site_label
_atom_site_type_symbol
_atom_site_fract_x
_atom_site_fract_y
_atom_site_fract_z
_atom_site_U_iso_or_equiv
_atom_site_adp_type
_atom_site_occupancy
_atom_site_site_symmetry_order
_atom_site_calc_flag
_atom_site_refinement_flags_posn
_atom_site_refinement_flags_adp
_atom_site_refinement_flags_occupancy
_atom_site_disorder_assembly
_atom_site_disorder_group
P1 P 0.29527(8) 0.49365(18) 0.29923(4) 0.0843(6) Uani 1 1 d . . . . .
O1 O 0.2665(2) 0.3794(5) 0.28967(12) 0.0992(16) Uani 1 1 d . . . . .
O2 O 0.2094(3) -0.1451(5) 0.49907(18) 0.1231(19) Uani 1 1 d . . . . .
O3 O 0.2232(3) -0.1088(4) 0.44400(17) 0.1199(19) Uani 1 1 d . . . . .
O4 O 0.3340(2) 0.2009(5) 0.73661(12) 0.1030(17) Uani 1 1 d . . . . .
H4 H 0.300289 0.173887 0.727721 0.155 Uiso 1 1 d R U . . .
O5 O 0.4275(3) 1.2406(6) 0.39452(19) 0.125(2) Uani 1 1 d . . . . .
O6 O 0.4684(2) 1.3311(5) 0.44837(18) 0.121(2) Uani 1 1 d . . . . .
O7 O 0.6197(3) 1.1979(6) 0.69093(13) 0.126(2) Uani 1 1 d . . . . .
H7 H 0.634827 1.198738 0.714388 0.189 Uiso 1 1 d R U . . .
C1 C 0.3113(2) 0.5222(6) 0.34807(15) 0.0690(15) Uani 1 1 d . . . . .
C2 C 0.3081(2) 0.4310(5) 0.37063(16) 0.0668(14) Uani 1 1 d . . . . .
H2A H 0.297583 0.356589 0.360179 0.080 Uiso 1 1 calc R U . . .
C3 C 0.3203(2) 0.4476(5) 0.40925(15) 0.0654(14) Uani 1 1 d . . . . .
C4 C 0.3352(2) 0.5570(5) 0.42412(16) 0.0684(15) Uani 1 1 d . . . . .
H4B H 0.342521 0.569141 0.449956 0.082 Uiso 1 1 calc R U . . .
C5 C 0.3395(2) 0.6483(5) 0.40177(15) 0.0666(14) Uani 1 1 d . . . . .
C6 C 0.3277(2) 0.6313(5) 0.36343(15) 0.0668(14) Uani 1 1 d . . . . .
H6A H 0.330764 0.693794 0.347981 0.080 Uiso 1 1 calc R U . . .
C7 C 0.3172(2) 0.3538(6) 0.43277(16) 0.0694(15) Uani 1 1 d . . . . .
C8 C 0.3135(2) 0.2787(6) 0.45318(17) 0.0699(15) Uani 1 1 d . . . . .
C9 C 0.3053(2) 0.1946(5) 0.47855(16) 0.0672(14) Uani 1 1 d . . . . .
C10 C 0.3262(2) 0.2172(6) 0.51719(16) 0.0699(15) Uani 1 1 d . . . . .
H10A H 0.348053 0.284982 0.525921 0.084 Uiso 1 1 calc R U . . .
C11 C 0.3151(2) 0.1415(6) 0.54234(16) 0.0703(15) Uani 1 1 d . . . . .
C12 C 0.2842(3) 0.0442(6) 0.52955(18) 0.0739(16) Uani 1 1 d . . . . .
H12A H 0.276223 -0.007297 0.546780 0.089 Uiso 1 1 calc R U . . .
C13 C 0.2641(3) 0.0185(6) 0.49216(18) 0.0753(16) Uani 1 1 d . . . . .
C14 C 0.2757(3) 0.0958(6) 0.46647(17) 0.0726(16) Uani 1 1 d . . . . .
H14A H 0.262720 0.078295 0.440707 0.087 Uiso 1 1 calc R U . . .
C15 C 0.2306(4) -0.0875(7) 0.4801(2) 0.096(2) Uani 1 1 d . . . . .
C16 C 0.1952(6) -0.2093(8) 0.4282(3) 0.161(5) Uani 1 1 d D . . . .
H16A H 0.155931 -0.210525 0.430186 0.193 Uiso 1 1 calc R U . . .
H16B H 0.216188 -0.277465 0.441416 0.193 Uiso 1 1 calc R U . . .
C17 C 0.1922(5) -0.2135(9) 0.3868(3) 0.167(5) Uani 1 1 d D . . . .
H17A H 0.231497 -0.207532 0.384466 0.200 Uiso 1 1 calc R U . . .
C18 C 0.1640(7) -0.3287(9) 0.3706(4) 0.218(7) Uani 1 1 d D . . . .
H18A H 0.161485 -0.333774 0.344410 0.327 Uiso 1 1 calc R U . . .
H18B H 0.187098 -0.392908 0.384335 0.327 Uiso 1 1 calc R U . . .
H18C H 0.125318 -0.332796 0.372902 0.327 Uiso 1 1 calc R U . . .
C19 C 0.1540(10) -0.1120(10) 0.3662(4) 0.301(14) Uani 1 1 d D . . . .
H19A H 0.171867 -0.038564 0.376506 0.451 Uiso 1 1 calc R U . . .
H19B H 0.149983 -0.115652 0.339746 0.451 Uiso 1 1 calc R U . . .
H19C H 0.116035 -0.117656 0.369496 0.451 Uiso 1 1 calc R U . . .
C20 C 0.3349(3) 0.1700(6) 0.58109(19) 0.0784(17) Uani 1 1 d . . . . .
C21 C 0.3509(3) 0.2000(7) 0.6128(2) 0.0838(18) Uani 1 1 d . . . . .
C22 C 0.3709(3) 0.2354(6) 0.65136(17) 0.0770(17) Uani 1 1 d . . . . .
C23 C 0.3422(3) 0.1994(6) 0.67502(16) 0.0778(17) Uani 1 1 d . . . . .
H23A H 0.309227 0.151763 0.666044 0.093 Uiso 1 1 calc R U . . .
C24 C 0.3608(3) 0.2321(6) 0.71177(18) 0.0812(18) Uani 1 1 d . . . . .
C25 C 0.4094(3) 0.3017(7) 0.7252(2) 0.094(2) Uani 1 1 d . . . . .
H25A H 0.422167 0.324930 0.750448 0.113 Uiso 1 1 calc R U . . .
C26 C 0.4385(4) 0.3362(8) 0.7017(2) 0.116(3) Uani 1 1 d . . . . .
H26A H 0.472578 0.380734 0.710660 0.140 Uiso 1 1 calc R U . . .
C27 C 0.4179(4) 0.3056(9) 0.6647(2) 0.111(3) Uani 1 1 d . . . . .
H27A H 0.436694 0.333821 0.648066 0.133 Uiso 1 1 calc R U . . .
C28 C 0.3573(3) 0.7574(6) 0.41846(16) 0.0737(16) Uani 1 1 d . . . . .
C29 C 0.3740(3) 0.8456(6) 0.43453(16) 0.0714(15) Uani 1 1 d . . . . .
C30 C 0.3983(2) 0.9516(6) 0.45383(17) 0.0740(17) Uani 1 1 d . . . . .
C31 C 0.4127(2) 0.9566(6) 0.49177(18) 0.0774(17) Uani 1 1 d . . . . .
H31A H 0.404919 0.893364 0.505374 0.093 Uiso 1 1 calc R U . . .
C32 C 0.4401(2) 1.0603(5) 0.51083(16) 0.0690(15) Uani 1 1 d . . . . .
C33 C 0.4492(2) 1.1487(6) 0.48895(18) 0.0761(17) Uani 1 1 d . . . . .
H33A H 0.468114 1.216163 0.500980 0.091 Uiso 1 1 calc R U . . .
C34 C 0.4329(3) 1.1452(6) 0.4517(2) 0.0803(18) Uani 1 1 d . . . . .
C35 C 0.4075(3) 1.0461(6) 0.43342(19) 0.0758(16) Uani 1 1 d . . . . .
H35A H 0.396292 1.042276 0.407095 0.091 Uiso 1 1 calc R U . . .
C36 C 0.4419(3) 1.2413(7) 0.4279(3) 0.094(2) Uani 1 1 d . . . . .
C37 C 0.4782(4) 1.4208(8) 0.4232(3) 0.145(4) Uani 1 1 d D . . . .
H37A H 0.498179 1.387062 0.406698 0.174 Uiso 1 1 calc R U . . .
H37B H 0.441039 1.452815 0.407578 0.174 Uiso 1 1 calc R U . . .
C38 C 0.5134(4) 1.5125(9) 0.4461(3) 0.191(7) Uani 1 1 d D . . . .
H38A H 0.490126 1.546858 0.460919 0.229 Uiso 1 1 calc R U . . .
C39 C 0.5243(5) 1.6101(8) 0.4215(3) 0.160(5) Uani 1 1 d D . . . .
H39A H 0.547844 1.670293 0.437321 0.239 Uiso 1 1 calc R U . . .
H39B H 0.544518 1.578856 0.405103 0.239 Uiso 1 1 calc R U . . .
H39C H 0.487616 1.643197 0.406595 0.239 Uiso 1 1 calc R U . . .
C40 C 0.5696(4) 1.4719(9) 0.4740(2) 0.140(4) Uani 1 1 d D . . . .
H40A H 0.590168 1.538221 0.488018 0.211 Uiso 1 1 calc R U . . .
H40B H 0.561402 1.416345 0.491172 0.211 Uiso 1 1 calc R U . . .
H40C H 0.593310 1.434872 0.460748 0.211 Uiso 1 1 calc R U . . .
C41 C 0.4569(3) 1.0616(6) 0.5498(2) 0.0805(18) Uani 1 1 d . . . . .
C42 C 0.4734(3) 1.0611(6) 0.58423(18) 0.0814(19) Uani 1 1 d . . . . .
C43 C 0.4978(3) 1.0681(7) 0.6228(2) 0.092(2) Uani 1 1 d . . . . .
C44 C 0.5485(3) 1.1303(6) 0.63972(18) 0.0835(18) Uani 1 1 d . . . . .
H44A H 0.566923 1.169835 0.624699 0.100 Uiso 1 1 calc R U . . .
C45 C 0.5709(3) 1.1346(7) 0.67666(19) 0.0860(19) Uani 1 1 d . . . . .
C46 C 0.5456(4) 1.0791(9) 0.6993(2) 0.111(3) Uani 1 1 d . . . . .
H46A H 0.563452 1.079737 0.725476 0.133 Uiso 1 1 calc R U . . .
C47 C 0.4959(5) 1.0240(10) 0.6847(3) 0.138(4) Uani 1 1 d . . . . .
H47A H 0.476769 0.991406 0.700573 0.166 Uiso 1 1 calc R U . . .
C48 C 0.4711(4) 1.0138(9) 0.6453(3) 0.127(3) Uani 1 1 d . . . . .
H48A H 0.437007 0.970516 0.634865 0.152 Uiso 1 1 calc R U . . .
C49 C 0.3625(3) 0.4992(7) 0.29071(19) 0.091(2) Uani 1 1 d D U . . .
H49A H 0.356102 0.495035 0.263644 0.110 Uiso 1 1 calc R U . . .
H49B H 0.381625 0.573553 0.299851 0.110 Uiso 1 1 calc R U . . .
C50 C 0.4013(3) 0.3999(8) 0.3100(3) 0.128(3) Uani 1 1 d D U . . .
H50A H 0.382883 0.325635 0.300049 0.153 Uiso 1 1 calc R U . . .
H50B H 0.406215 0.402063 0.336920 0.153 Uiso 1 1 calc R U . . .
C51 C 0.4602(4) 0.4074(11) 0.3042(4) 0.170(5) Uani 1 1 d D U . . .
H51A H 0.455242 0.418273 0.277457 0.204 Uiso 1 1 calc R U . . .
H51B H 0.481549 0.474666 0.317856 0.204 Uiso 1 1 calc R U . . .
C52 C 0.4942(7) 0.2972(16) 0.3180(7) 0.281(10) Uani 1 1 d D U . . .
H52A H 0.531735 0.302636 0.314183 0.421 Uiso 1 1 calc R U . . .
H52B H 0.499398 0.287213 0.344511 0.421 Uiso 1 1 calc R U . . .
H52C H 0.473145 0.230936 0.304195 0.421 Uiso 1 1 calc R U . . .
C53 C 0.2516(3) 0.6137(8) 0.2743(2) 0.108(2) Uani 0.738(12) 1 d D U P A 1
H53A H 0.228785 0.642206 0.289896 0.129 Uiso 0.738(12) 1 calc R U P A 1
H53B H 0.278216 0.676490 0.273046 0.129 Uiso 0.738(12) 1 calc R U P A 1
C54 C 0.2098(7) 0.597(3) 0.2348(3) 0.271(13) Uani 0.738(12) 1 d D U P A 1
H54A H 0.179336 0.542033 0.235870 0.325 Uiso 0.738(12) 1 calc R U P A 1
H54B H 0.191206 0.671436 0.225627 0.325 Uiso 0.738(12) 1 calc R U P A 1
C55 C 0.2382(9) 0.551(3) 0.2075(3) 0.284(15) Uani 0.738(12) 1 d D U P A 1
H55A H 0.246335 0.468061 0.211824 0.340 Uiso 0.738(12) 1 calc R U P A 1
H55B H 0.274990 0.592073 0.211120 0.340 Uiso 0.738(12) 1 calc R U P A 1
C56 C 0.1975(6) 0.5711(14) 0.1667(2) 0.149(6) Uani 0.738(12) 1 d D U P A 1
H56A H 0.215973 0.541768 0.149113 0.224 Uiso 0.738(12) 1 calc R U P A 1
H56B H 0.161245 0.530107 0.163195 0.224 Uiso 0.738(12) 1 calc R U P A 1
H56C H 0.189834 0.653836 0.162493 0.224 Uiso 0.738(12) 1 calc R U P A 1
C53A C 0.2516(3) 0.6137(8) 0.2743(2) 0.108(2) Uani 0.262(12) 1 d D U P A 2
H53C H 0.272176 0.687680 0.281597 0.129 Uiso 0.262(12) 1 calc R U P A 2
H53D H 0.242675 0.603517 0.247178 0.129 Uiso 0.262(12) 1 calc R U P A 2
C54A C 0.1959(7) 0.6127(18) 0.2851(7) 0.087(8) Uani 0.262(12) 1 d D U P A 2
H54C H 0.173693 0.541907 0.275330 0.104 Uiso 0.262(12) 1 calc R U P A 2
H54D H 0.205570 0.612439 0.312439 0.104 Uiso 0.262(12) 1 calc R U P A 2
C55A C 0.1594(8) 0.7194(19) 0.2691(9) 0.113(11) Uani 0.262(12) 1 d D U P A 2
H55C H 0.158916 0.732259 0.243185 0.136 Uiso 0.262(12) 1 calc R U P A 2
H55D H 0.176321 0.788357 0.283853 0.136 Uiso 0.262(12) 1 calc R U P A 2
C56A C 0.0976(7) 0.702(3) 0.2699(10) 0.127(12) Uani 0.262(12) 1 d D U P A 2
H56D H 0.074527 0.770004 0.259689 0.190 Uiso 0.262(12) 1 calc R U P A 2
H56E H 0.080767 0.633850 0.255036 0.190 Uiso 0.262(12) 1 calc R U P A 2
H56F H 0.098136 0.689831 0.295619 0.190 Uiso 0.262(12) 1 calc R U P A 2

loop_
_atom_site_aniso_label
_atom_site_aniso_U_11
_atom_site_aniso_U_22
_atom_site_aniso_U_33
_atom_site_aniso_U_23
_atom_site_aniso_U_13
_atom_site_aniso_U_12
P1 0.0779(11) 0.1160(15) 0.0586(9) -0.0123(9) 0.0207(7) -0.0237(10)
O1 0.093(3) 0.136(4) 0.073(3) -0.029(3) 0.031(2) -0.045(3)
O2 0.150(5) 0.099(4) 0.131(5) 0.002(3) 0.059(4) -0.020(4)
O3 0.169(6) 0.073(3) 0.112(4) -0.010(3) 0.035(4) -0.010(3)
O4 0.090(3) 0.155(5) 0.062(2) -0.010(3) 0.021(2) -0.037(3)
O5 0.130(5) 0.132(5) 0.107(4) 0.030(4) 0.029(4) -0.003(4)
O6 0.089(3) 0.117(4) 0.135(5) 0.029(4) 0.004(3) -0.031(3)
O7 0.137(5) 0.170(6) 0.061(3) 0.000(3) 0.019(3) -0.044(4)
C1 0.062(3) 0.083(4) 0.058(3) 0.001(3) 0.013(2) -0.004(3)
C2 0.059(3) 0.074(4) 0.066(3) -0.009(3) 0.019(2) -0.008(3)
C3 0.053(3) 0.079(4) 0.063(3) 0.010(3) 0.015(2) 0.001(3)
C4 0.065(3) 0.081(4) 0.055(3) -0.008(3) 0.013(2) 0.002(3)
C5 0.064(3) 0.071(4) 0.061(3) 0.001(3) 0.014(2) -0.002(3)
C6 0.070(3) 0.069(4) 0.060(3) 0.003(3) 0.018(3) -0.005(3)
C7 0.053(3) 0.091(4) 0.062(3) -0.001(3) 0.015(2) 0.006(3)
C8 0.053(3) 0.090(4) 0.065(3) 0.008(3) 0.016(2) 0.015(3)
C9 0.055(3) 0.077(4) 0.070(3) 0.010(3) 0.020(3) 0.018(3)
C10 0.050(3) 0.089(4) 0.069(3) 0.009(3) 0.017(2) 0.016(3)
C11 0.060(3) 0.084(4) 0.070(4) 0.017(3) 0.025(3) 0.023(3)
C12 0.076(4) 0.075(4) 0.077(4) 0.019(3) 0.032(3) 0.023(3)
C13 0.075(4) 0.072(4) 0.082(4) 0.008(3) 0.029(3) 0.018(3)
C14 0.065(3) 0.078(4) 0.072(4) 0.010(3) 0.018(3) 0.021(3)
C15 0.112(6) 0.075(5) 0.100(6) 0.011(4) 0.028(5) 0.015(4)
C16 0.211(13) 0.092(7) 0.155(10) -0.004(6) 0.021(9) -0.037(7)
C17 0.135(9) 0.147(10) 0.173(11) -0.054(9) -0.017(8) 0.009(7)
C18 0.181(14) 0.177(13) 0.252(18) -0.058(13) 0.006(12) -0.005(11)
C19 0.43(3) 0.159(14) 0.201(17) -0.012(12) -0.068(19) -0.024(18)
C20 0.065(3) 0.099(5) 0.073(4) 0.011(3) 0.023(3) 0.017(3)
C21 0.070(4) 0.104(5) 0.078(4) 0.015(4) 0.024(3) 0.014(3)
C22 0.067(3) 0.098(5) 0.062(3) 0.009(3) 0.016(3) -0.004(3)
C23 0.062(3) 0.103(5) 0.064(3) -0.001(3) 0.014(3) -0.002(3)
C24 0.071(4) 0.100(5) 0.070(4) 0.005(3) 0.019(3) -0.012(3)
C25 0.100(5) 0.109(6) 0.073(4) -0.009(4) 0.026(4) -0.023(4)
C26 0.122(7) 0.127(7) 0.098(6) -0.003(5) 0.031(5) -0.046(6)
C27 0.102(6) 0.145(7) 0.089(5) 0.010(5) 0.034(4) -0.026(5)
C28 0.073(4) 0.088(5) 0.057(3) 0.001(3) 0.016(3) 0.001(3)
C29 0.066(3) 0.083(4) 0.062(3) -0.003(3) 0.016(3) 0.002(3)
C30 0.053(3) 0.095(5) 0.071(4) -0.016(3) 0.016(3) 0.017(3)
C31 0.056(3) 0.091(4) 0.083(4) -0.008(3) 0.017(3) 0.020(3)
C32 0.056(3) 0.077(4) 0.071(4) -0.006(3) 0.016(3) 0.021(3)
C33 0.049(3) 0.089(4) 0.082(4) -0.001(4) 0.008(3) 0.011(3)
C34 0.058(3) 0.089(5) 0.093(5) 0.014(4) 0.024(3) 0.017(3)
C35 0.063(3) 0.079(4) 0.084(4) -0.007(3) 0.022(3) 0.005(3)
C36 0.066(4) 0.102(6) 0.104(6) 0.009(5) 0.012(4) -0.005(4)
C37 0.097(6) 0.142(8) 0.166(9) 0.049(7) -0.002(6) -0.042(6)
C38 0.162(10) 0.214(13) 0.141(9) 0.082(9) -0.032(8) -0.094(10)
C39 0.179(11) 0.146(9) 0.142(9) 0.036(7) 0.034(8) -0.049(8)
C40 0.104(6) 0.185(10) 0.103(6) -0.009(6) -0.010(5) -0.034(7)
C41 0.061(3) 0.077(4) 0.097(5) -0.010(4) 0.016(3) 0.010(3)
C42 0.062(3) 0.100(5) 0.069(4) -0.027(3) 0.000(3) 0.016(3)
C43 0.088(5) 0.103(5) 0.085(5) 0.004(4) 0.025(4) 0.017(4)
C44 0.079(4) 0.103(5) 0.071(4) 0.006(4) 0.027(3) 0.001(4)
C45 0.086(4) 0.097(5) 0.072(4) 0.003(4) 0.020(3) -0.005(4)
C46 0.108(6) 0.150(8) 0.066(4) 0.012(5) 0.016(4) -0.019(6)
C47 0.143(8) 0.175(10) 0.092(6) 0.037(6) 0.030(6) -0.027(8)
C48 0.106(6) 0.143(8) 0.116(7) 0.027(6) 0.012(5) -0.031(6)
C49 0.092(4) 0.109(5) 0.077(4) -0.015(4) 0.032(3) -0.022(4)
C50 0.114(6) 0.137(6) 0.149(7) -0.019(5) 0.067(5) -0.022(5)
C51 0.144(7) 0.185(9) 0.197(9) 0.010(7) 0.075(7) -0.001(7)
C52 0.237(15) 0.296(18) 0.320(18) 0.021(14) 0.101(14) 0.068(14)
C53 0.094(4) 0.133(5) 0.089(4) 0.010(4) 0.017(3) -0.002(4)
C54 0.273(16) 0.264(16) 0.277(16) 0.002(10) 0.086(10) -0.007(10)
C55 0.281(17) 0.288(17) 0.284(17) 0.011(10) 0.092(10) -0.010(10)
C56 0.165(11) 0.189(12) 0.057(5) 0.017(7) -0.019(6) -0.032(9)
C53A 0.094(4) 0.133(5) 0.089(4) 0.010(4) 0.017(3) -0.002(4)
C54A 0.088(11) 0.089(11) 0.082(11) 0.009(8) 0.025(8) -0.005(8)
C55A 0.118(13) 0.119(14) 0.109(13) 0.002(9) 0.045(9) 0.006(9)
C56A 0.121(18) 0.14(2) 0.115(18) 0.023(15) 0.027(14) 0.005(15)

loop_
_atom_type_symbol
_atom_type_description
_atom_type_scat_dispersion_real
_atom_type_scat_dispersion_imag
_atom_type_scat_source
C C 0.0181 0.0091 'International Tables Vol C Tables 4.2.6.8 and 6.1.1.4'
H H 0.0000 0.0000 'International Tables Vol C Tables 4.2.6.8 and 6.1.1.4'
O O 0.0492 0.0322 'International Tables Vol C Tables 4.2.6.8 and 6.1.1.4'
P P 0.2955 0.4335 'International Tables Vol C Tables 4.2.6.8 and 6.1.1.4'

loop_
_geom_angle_atom_site_label_1
_geom_angle_atom_site_label_2
_geom_angle_atom_site_label_3
_geom_angle
_geom_angle_site_symmetry_1
_geom_angle_site_symmetry_3
_geom_angle_publ_flag
O1 P1 C49 112.6(3) . . ?
O1 P1 C1 110.3(3) . . ?
C49 P1 C1 105.4(3) . . ?
O1 P1 C53A 113.2(4) . . ?
C49 P1 C53A 107.8(4) . . ?
C1 P1 C53A 107.2(3) . . ?
O1 P1 C53 113.2(4) . . ?
C49 P1 C53 107.8(4) . . ?
C1 P1 C53 107.2(3) . . ?
C15 O3 C16 118.9(7) . . ?
C24 O4 H4 116.6 . . ?
C36 O6 C37 108.6(7) . . ?
C45 O7 H7 117.5 . . ?
C2 C1 C6 120.0(5) . . ?
C2 C1 P1 117.5(5) . . ?
C6 C1 P1 122.5(4) . . ?
C1 C2 C3 120.3(5) . . ?
C1 C2 H2A 119.8 . . ?
C3 C2 H2A 119.8 . . ?
C4 C3 C2 119.2(5) . . ?
C4 C3 C7 120.1(5) . . ?
C2 C3 C7 120.7(5) . . ?
C5 C4 C3 120.8(5) . . ?
C5 C4 H4B 119.6 . . ?
C3 C4 H4B 119.6 . . ?
C4 C5 C6 119.8(5) . . ?
C4 C5 C28 118.7(5) . . ?
C6 C5 C28 121.4(5) . . ?
C1 C6 C5 119.9(5) . . ?
C1 C6 H6A 120.1 . . ?
C5 C6 H6A 120.1 . . ?
C8 C7 C3 177.1(6) . . ?
C7 C8 C9 174.9(6) . . ?
C14 C9 C10 119.2(6) . . ?
C14 C9 C8 121.5(6) . . ?
C10 C9 C8 119.3(6) . . ?
C11 C10 C9 120.6(6) . . ?
C11 C10 H10A 119.7 . . ?
C9 C10 H10A 119.7 . . ?
C12 C11 C10 119.2(6) . . ?
C12 C11 C20 121.9(6) . . ?
C10 C11 C20 118.9(6) . . ?
C11 C12 C13 121.6(6) . . ?
C11 C12 H12A 119.2 . . ?
C13 C12 H12A 119.2 . . ?
C12 C13 C14 119.1(6) . . ?
C12 C13 C15 119.1(6) . . ?
C14 C13 C15 121.8(7) . . ?
C9 C14 C13 120.2(6) . . ?
C9 C14 H14A 119.9 . . ?
C13 C14 H14A 119.9 . . ?
O2 C15 O3 123.9(8) . . ?
O2 C15 C13 125.2(8) . . ?
O3 C15 C13 110.7(7) . . ?
O3 C16 C17 108.9(8) . . ?
O3 C16 H16A 109.9 . . ?
C17 C16 H16A 109.9 . . ?
O3 C16 H16B 109.9 . . ?
C17 C16 H16B 109.9 . . ?
H16A C16 H16B 108.3 . . ?
C18 C17 C16 107.7(8) . . ?
C18 C17 C19 109.3(7) . . ?
C16 C17 C19 108.4(8) . . ?
C18 C17 H17A 110.5 . . ?
C16 C17 H17A 110.5 . . ?
C19 C17 H17A 110.5 . . ?
C17 C18 H18A 109.5 . . ?
C17 C18 H18B 109.5 . . ?
H18A C18 H18B 109.5 . . ?
C17 C18 H18C 109.5 . . ?
H18A C18 H18C 109.5 . . ?
H18B C18 H18C 109.5 . . ?
C17 C19 H19A 109.5 . . ?
C17 C19 H19B 109.5 . . ?
H19A C19 H19B 109.5 . . ?
C17 C19 H19C 109.5 . . ?
H19A C19 H19C 109.5 . . ?
H19B C19 H19C 109.5 . . ?
C21 C20 C11 176.4(8) . . ?
C20 C21 C22 179.3(8) . . ?
C23 C22 C27 119.0(6) . . ?
C23 C22 C21 119.7(6) . . ?
C27 C22 C21 121.3(6) . . ?
C22 C23 C24 120.3(6) . . ?
C22 C23 H23A 119.9 . . ?
C24 C23 H23A 119.9 . . ?
O4 C24 C23 123.4(6) . . ?
O4 C24 C25 116.5(6) . . ?
C23 C24 C25 120.1(6) . . ?
C26 C25 C24 119.6(7) . . ?
C26 C25 H25A 120.2 . . ?
C24 C25 H25A 120.2 . . ?
C25 C26 C27 119.2(8) . . ?
C25 C26 H26A 120.4 . . ?
C27 C26 H26A 120.4 . . ?
C22 C27 C26 121.7(7) . . ?
C22 C27 H27A 119.2 . . ?
C26 C27 H27A 119.2 . . ?
C29 C28 C5 175.8(7) . . ?
C28 C29 C30 176.1(6) . . ?
C31 C30 C35 121.0(6) . . ?
C31 C30 C29 119.5(6) . . ?
C35 C30 C29 119.5(6) . . ?
C30 C31 C32 118.9(7) . . ?
C30 C31 H31A 120.5 . . ?
C32 C31 H31A 120.5 . . ?
C33 C32 C41 125.2(6) . . ?
C33 C32 C31 116.8(6) . . ?
C41 C32 C31 118.0(6) . . ?
C34 C33 C32 124.1(6) . . ?
C34 C33 H33A 118.0 . . ?
C32 C33 H33A 118.0 . . ?
C33 C34 C35 119.3(6) . . ?
C33 C34 C36 124.2(7) . . ?
C35 C34 C36 116.4(7) . . ?
C34 C35 C30 119.8(6) . . ?
C34 C35 H35A 120.1 . . ?
C30 C35 H35A 120.1 . . ?
O5 C36 O6 123.0(8) . . ?
O5 C36 C34 125.5(8) . . ?
O6 C36 C34 111.5(7) . . ?
C38 C37 O6 108.0(7) . . ?
C38 C37 H37A 110.1 . . ?
O6 C37 H37A 110.1 . . ?
C38 C37 H37B 110.1 . . ?
O6 C37 H37B 110.1 . . ?
H37A C37 H37B 108.4 . . ?
C37 C38 C40 115.0(8) . . ?
C37 C38 C39 110.7(7) . . ?
C40 C38 C39 110.7(7) . . ?
C37 C38 H38A 106.6 . . ?
C40 C38 H38A 106.6 . . ?
C39 C38 H38A 106.6 . . ?
C38 C39 H39A 109.5 . . ?
C38 C39 H39B 109.5 . . ?
H39A C39 H39B 109.5 . . ?
C38 C39 H39C 109.5 . . ?
H39A C39 H39C 109.5 . . ?
H39B C39 H39C 109.5 . . ?
C38 C40 H40A 109.5 . . ?
C38 C40 H40B 109.5 . . ?
H40A C40 H40B 109.5 . . ?
C38 C40 H40C 109.5 . . ?
H40A C40 H40C 109.5 . . ?
H40B C40 H40C 109.5 . . ?
C42 C41 C32 177.9(6) . . ?
C41 C42 C43 173.1(8) . . ?
C48 C43 C42 119.4(8) . . ?
C48 C43 C44 118.4(7) . . ?
C42 C43 C44 122.2(7) . . ?
C45 C44 C43 120.7(7) . . ?
C45 C44 H44A 119.6 . . ?
C43 C44 H44A 119.6 . . ?
C44 C45 O7 117.2(6) . . ?
C44 C45 C46 121.6(7) . . ?
O7 C45 C46 121.3(7) . . ?
C47 C46 C45 120.0(7) . . ?
C47 C46 H46A 120.0 . . ?
C45 C46 H46A 120.0 . . ?
C46 C47 C48 120.5(9) . . ?
C46 C47 H47A 119.8 . . ?
C48 C47 H47A 119.8 . . ?
C43 C48 C47 118.7(9) . . ?
C43 C48 H48A 120.7 . . ?
C47 C48 H48A 120.7 . . ?
C50 C49 P1 111.1(5) . . ?
C50 C49 H49A 109.4 . . ?
P1 C49 H49A 109.4 . . ?
C50 C49 H49B 109.4 . . ?
P1 C49 H49B 109.4 . . ?
H49A C49 H49B 108.0 . . ?
C49 C50 C51 111.2(7) . . ?
C49 C50 H50A 109.4 . . ?
C51 C50 H50A 109.4 . . ?
C49 C50 H50B 109.4 . . ?
C51 C50 H50B 109.4 . . ?
H50A C50 H50B 108.0 . . ?
C52 C51 C50 109.9(8) . . ?
C52 C51 H51A 109.7 . . ?
C50 C51 H51A 109.7 . . ?
C52 C51 H51B 109.7 . . ?
C50 C51 H51B 109.7 . . ?
H51A C51 H51B 108.2 . . ?
C51 C52 H52A 109.5 . . ?
C51 C52 H52B 109.5 . . ?
H52A C52 H52B 109.5 . . ?
C51 C52 H52C 109.5 . . ?
H52A C52 H52C 109.5 . . ?
H52B C52 H52C 109.5 . . ?
C54 C53 P1 120.6(12) . . ?
C54 C53 H53A 107.2 . . ?
P1 C53 H53A 107.2 . . ?
C54 C53 H53B 107.2 . . ?
P1 C53 H53B 107.2 . . ?
H53A C53 H53B 106.8 . . ?
C55 C54 C53 113.7(10) . . ?
C55 C54 H54A 108.8 . . ?
C53 C54 H54A 108.8 . . ?
C55 C54 H54B 108.8 . . ?
C53 C54 H54B 108.8 . . ?
H54A C54 H54B 107.7 . . ?
C54 C55 C56 109.7(9) . . ?
C54 C55 H55A 109.7 . . ?
C56 C55 H55A 109.7 . . ?
C54 C55 H55B 109.7 . . ?
C56 C55 H55B 109.7 . . ?
H55A C55 H55B 108.2 . . ?
C55 C56 H56A 109.5 . . ?
C55 C56 H56B 109.5 . . ?
H56A C56 H56B 109.5 . . ?
C55 C56 H56C 109.5 . . ?
H56A C56 H56C 109.5 . . ?
H56B C56 H56C 109.5 . . ?
C54A C53A P1 106.4(7) . . ?
C54A C53A H53C 110.4 . . ?
P1 C53A H53C 110.4 . . ?
C54A C53A H53D 110.4 . . ?
P1 C53A H53D 110.4 . . ?
H53C C53A H53D 108.6 . . ?
C55A C54A C53A 110.2(9) . . ?
C55A C54A H54C 109.6 . . ?
C53A C54A H54C 109.6 . . ?
C55A C54A H54D 109.6 . . ?
C53A C54A H54D 109.6 . . ?
H54C C54A H54D 108.1 . . ?
C54A C55A C56A 109.9(10) . . ?
C54A C55A H55C 109.7 . . ?
C56A C55A H55C 109.7 . . ?
C54A C55A H55D 109.7 . . ?
C56A C55A H55D 109.7 . . ?
H55C C55A H55D 108.2 . . ?
C55A C56A H56D 109.5 . . ?
C55A C56A H56E 109.5 . . ?
H56D C56A H56E 109.5 . . ?
C55A C56A H56F 109.5 . . ?
H56D C56A H56F 109.5 . . ?
H56E C56A H56F 109.5 . . ?

loop_
_geom_bond_atom_site_label_1
_geom_bond_atom_site_label_2
_geom_bond_distance
_geom_bond_site_symmetry_2
_geom_bond_publ_flag
P1 O1 1.491(5) . ?
P1 C49 1.781(7) . ?
P1 C1 1.800(6) . ?
P1 C53A 1.828(9) . ?
P1 C53 1.828(9) . ?
O2 C15 1.214(9) . ?
O3 C15 1.345(10) . ?
O3 C16 1.390(10) . ?
O4 C24 1.357(8) . ?
O4 H4 0.8501 . ?
O5 C36 1.204(9) . ?
O6 C36 1.338(10) . ?
O6 C37 1.481(10) . ?
O7 C45 1.365(9) . ?
O7 H7 0.8499 . ?
C1 C2 1.378(8) . ?
C1 C6 1.397(8) . ?
C2 C3 1.414(8) . ?
C2 H2A 0.9500 . ?
C3 C4 1.389(8) . ?
C3 C7 1.423(9) . ?
C4 C5 1.381(8) . ?
C4 H4B 0.9500 . ?
C5 C6 1.405(8) . ?
C5 C28 1.420(9) . ?
C6 H6A 0.9500 . ?
C7 C8 1.188(8) . ?
C8 C9 1.428(9) . ?
C9 C14 1.357(9) . ?
C9 C10 1.417(8) . ?
C10 C11 1.385(8) . ?
C10 H10A 0.9500 . ?
C11 C12 1.361(9) . ?
C11 C20 1.435(9) . ?
C12 C13 1.380(9) . ?
C12 H12A 0.9500 . ?
C13 C14 1.417(9) . ?
C13 C15 1.470(11) . ?
C14 H14A 0.9500 . ?
C16 C17 1.547(9) . ?
C16 H16A 0.9900 . ?
C16 H16B 0.9900 . ?
C17 C18 1.541(8) . ?
C17 C19 1.553(9) . ?
C17 H17A 1.0000 . ?
C18 H18A 0.9800 . ?
C18 H18B 0.9800 . ?
C18 H18C 0.9800 . ?
C19 H19A 0.9800 . ?
C19 H19B 0.9800 . ?
C19 H19C 0.9800 . ?
C20 C21 1.195(9) . ?
C21 C22 1.448(10) . ?
C22 C23 1.369(9) . ?
C22 C27 1.372(10) . ?
C23 C24 1.377(9) . ?
C23 H23A 0.9500 . ?
C24 C25 1.397(10) . ?
C25 C26 1.366(11) . ?
C25 H25A 0.9500 . ?
C26 C27 1.379(11) . ?
C26 H26A 0.9500 . ?
C27 H27A 0.9500 . ?
C28 C29 1.195(9) . ?
C29 C30 1.458(9) . ?
C30 C31 1.371(9) . ?
C30 C35 1.400(10) . ?
C31 C32 1.454(9) . ?
C31 H31A 0.9500 . ?
C32 C33 1.380(9) . ?
C32 C41 1.404(9) . ?
C33 C34 1.343(9) . ?
C33 H33A 0.9500 . ?
C34 C35 1.385(9) . ?
C34 C36 1.493(10) . ?
C35 H35A 0.9500 . ?
C37 C38 1.470(9) . ?
C37 H37A 0.9900 . ?
C37 H37B 0.9900 . ?
C38 C40 1.526(8) . ?
C38 C39 1.543(8) . ?
C38 H38A 1.0000 . ?
C39 H39A 0.9800 . ?
C39 H39B 0.9800 . ?
C39 H39C 0.9800 . ?
C40 H40A 0.9800 . ?
C40 H40B 0.9800 . ?
C40 H40C 0.9800 . ?
C41 C42 1.241(9) . ?
C42 C43 1.400(9) . ?
C43 C48 1.380(12) . ?
C43 C44 1.405(10) . ?
C44 C45 1.336(9) . ?
C44 H44A 0.9500 . ?
C45 C46 1.370(11) . ?
C46 C47 1.334(13) . ?
C46 H46A 0.9500 . ?
C47 C48 1.430(13) . ?
C47 H47A 0.9500 . ?
C48 H48A 0.9500 . ?
C49 C50 1.526(8) . ?
C49 H49A 0.9900 . ?
C49 H49B 0.9900 . ?
C50 C51 1.534(8) . ?
C50 H50A 0.9900 . ?
C50 H50B 0.9900 . ?
C51 C52 1.525(9) . ?
C51 H51A 0.9900 . ?
C51 H51B 0.9900 . ?
C52 H52A 0.9800 . ?
C52 H52B 0.9800 . ?
C52 H52C 0.9800 . ?
C53 C54 1.540(9) . ?
C53 H53A 0.9900 . ?
C53 H53B 0.9900 . ?
C54 C55 1.513(10) . ?
C54 H54A 0.9900 . ?
C54 H54B 0.9900 . ?
C55 C56 1.572(9) . ?
C55 H55A 0.9900 . ?
C55 H55B 0.9900 . ?
C56 H56A 0.9800 . ?
C56 H56B 0.9800 . ?
C56 H56C 0.9800 . ?
C53A C54A 1.546(9) . ?
C53A H53C 0.9900 . ?
C53A H53D 0.9900 . ?
C54A C55A 1.535(10) . ?
C54A H54C 0.9900 . ?
C54A H54D 0.9900 . ?
C55A C56A 1.542(10) . ?
C55A H55C 0.9900 . ?
C55A H55D 0.9900 . ?
C56A H56D 0.9800 . ?
C56A H56E 0.9800 . ?
C56A H56F 0.9800 . ?

loop_
_geom_hbond_atom_site_label_D
_geom_hbond_atom_site_label_H
_geom_hbond_atom_site_label_A
_geom_hbond_distance_DH
_geom_hbond_distance_HA
_geom_hbond_distance_DA
_geom_hbond_angle_DHA
_geom_hbond_site_symmetry_A
_geom_hbond_publ_flag
O4 H4 O1 0.85 1.68 2.531(6) 179.7 7_556 yes
O7 H7 O4 0.85 1.77 2.624(6) 179.6 2_666 yes
